data_7710699
loop_
_publ_author_name
'Ma, XiuFang'
'Guo, Ying'
'Huang, Xin-Da'
'Wen, Ge-Hua'
'Bao, Song-Song'
'Zhang, Yi-Quan'
'Zheng, Li-Min'

_publ_section_title
;
 Polymorphism modulates photoluminescence and magnetic dynamics of
 mononuclear dysprosium-anthracene complexes
;
_journal_name_full 'Dalton Transactions'
_journal_paper_doi 10.1039/D2DT01710E
_journal_year 2022
_chemical_formula_moiety 'C57 H63 Cl3 Dy O9 P3'
_chemical_formula_sum 'C57 H63 Cl3 Dy O9 P3'
_chemical_formula_weight 1253.83
_space_group_crystal_system triclinic
_space_group_IT_number 2
_space_group_name_Hall '-P 1'
_space_group_name_H-M_alt 'P -1'
_atom_sites_solution_hydrogens geom
_atom_sites_solution_primary direct
_audit_creation_date 2022-04-23
_audit_creation_method
;
Olex2 1.2
(compiled 2017.03.28 svn.r3405 for OlexSys, GUI svn.r5335)
;
_audit_update_record
;
2022-04-27 deposited with the CCDC.	2022-07-19 downloaded from the CCDC.
;
_cell_angle_alpha 89.823(2)
_cell_angle_beta 81.860(2)
_cell_angle_gamma 82.276(2)
_cell_formula_units_Z 2
_cell_length_a 11.0482(10)
_cell_length_b 11.3702(9)
_cell_length_c 22.3373(15)
_cell_measurement_reflns_used 9994
_cell_measurement_temperature 296.15
_cell_measurement_theta_max 27.522
_cell_measurement_theta_min 2.424
_cell_volume 2752.2(4)
_computing_cell_refinement 'SAINT v8.37A (Bruker, 2015)'
_computing_data_reduction 'SAINT v8.37A (Bruker, 2015)'
_computing_molecular_graphics 'Olex2 (Dolomanov et al., 2009)'
_computing_publication_material 'Olex2 (Dolomanov et al., 2009)'
_computing_structure_refinement 'ShelXL (Sheldrick, 2015)'
_computing_structure_solution 'SIR2004 (Burla et al., 2007)'
_diffrn_ambient_temperature 296.15
_diffrn_measured_fraction_theta_full 0.986
_diffrn_measured_fraction_theta_max 0.983
_diffrn_measurement_device_type 'CCD Area Detetor'
_diffrn_measurement_method '\f and \w scans'
_diffrn_radiation_type MoK\a
_diffrn_radiation_wavelength 0.71073
_diffrn_reflns_av_R_equivalents 0.0489
_diffrn_reflns_av_unetI/netI 0.0672
_diffrn_reflns_Laue_measured_fraction_full 0.986
_diffrn_reflns_Laue_measured_fraction_max 0.983
_diffrn_reflns_limit_h_max 14
_diffrn_reflns_limit_h_min -13
_diffrn_reflns_limit_k_max 12
_diffrn_reflns_limit_k_min -14
_diffrn_reflns_limit_l_max 29
_diffrn_reflns_limit_l_min -28
_diffrn_reflns_number 25820
_diffrn_reflns_point_group_measured_fraction_full 0.986
_diffrn_reflns_point_group_measured_fraction_max 0.983
_diffrn_reflns_theta_full 25.242
_diffrn_reflns_theta_max 27.546
_diffrn_reflns_theta_min 2.015
_exptl_absorpt_coefficient_mu 1.646
_exptl_absorpt_correction_T_max 0.7456
_exptl_absorpt_correction_T_min 0.6503
_exptl_absorpt_correction_type multi-scan
_exptl_absorpt_process_details 'Bruker AXS area detector scaling and absorption correction'
_exptl_crystal_colour 'clear yellowish yellow'
_exptl_crystal_colour_lustre clear
_exptl_crystal_colour_modifier yellowish
_exptl_crystal_colour_primary yellow
_exptl_crystal_density_diffrn 1.513
_exptl_crystal_description block
_exptl_crystal_F_000 1278
_exptl_crystal_size_max 0.5
_exptl_crystal_size_mid 0.5
_exptl_crystal_size_min 0.5
_refine_diff_density_max 0.989
_refine_diff_density_min -0.641
_refine_diff_density_rms 0.104
_refine_ls_extinction_method none
_refine_ls_goodness_of_fit_ref 1.030
_refine_ls_hydrogen_treatment constr
_refine_ls_matrix_type full
_refine_ls_number_parameters 684
_refine_ls_number_reflns 12492
_refine_ls_number_restraints 12
_refine_ls_restrained_S_all 1.032
_refine_ls_R_factor_all 0.0452
_refine_ls_R_factor_gt 0.0370
_refine_ls_shift/su_max 0.003
_refine_ls_shift/su_mean 0.000
_refine_ls_structure_factor_coef Fsqd
_refine_ls_weighting_details 'w=1/[\s^2^(Fo^2^)+(0.0277P)^2^+1.2083P] where P=(Fo^2^+2Fc^2^)/3'
_refine_ls_weighting_scheme calc
_refine_ls_wR_factor_gt 0.0866
_refine_ls_wR_factor_ref 0.0924
_reflns_Friedel_coverage 0.000
_reflns_number_gt 10899
_reflns_number_total 12492
_reflns_threshold_expression 'I > 2\s(I)'
_cod_data_source_file d2dt01710e2.cif
_cod_data_source_block 1_a
_cod_database_code 7710699
_shelx_shelxl_version_number 2016/6
_shelx_space_group_comment
;
The symmetry employed for this shelxl refinement is uniquely defined
by the following loop, which should always be used as a source of
symmetry information in preference to the above space-group names.
They are only intended as comments.
;
_shelx_estimated_absorpt_t_max 0.7456
_shelx_estimated_absorpt_t_min 0.6503
_olex2_refinement_description
;
1. Fixed Uiso
 At 1.2 times of:
  All C(H) groups, All C(H,H) groups
 At 1.5 times of:
  All C(H,H,H) groups
2. Uiso/Uaniso restraints and constraints
Uanis(O6) \\sim Ueq: with sigma of 0.01 and sigma for terminal atoms of 0.02
Uanis(C38A) \\sim Ueq: with sigma of 0.01 and sigma for terminal atoms of 0.02
3. Others
 Sof(C37A)=Sof(H37C)=Sof(H37D)=Sof(C38A)=Sof(H38D)=Sof(H38E)=Sof(H38F)=1-FVAR(1)
 Sof(C37)=Sof(H37A)=Sof(H37B)=Sof(C38)=Sof(H38A)=Sof(H38B)=Sof(H38C)=FVAR(1)
4.a Secondary CH2 refined with riding coordinates:
 C1(H1A,H1B), C16(H16A,H16B), C18(H18A,H18B), C20(H20A,H20B), C35(H35A,H35B),
 C39(H39A,H39B), C54(H54A,H54B), C56(H56A,H56B), C37(H37A,H37B), C37A(H37C,H37D)
4.b Aromatic/amide H refined with riding coordinates:
 C4(H4), C5(H5), C6(H6), C7(H7), C9(H9), C11(H11), C12(H12), C13(H13),
 C14(H14), C23(H23), C24(H24), C25(H25), C26(H26), C28(H28), C30(H30), C31(H31),
  C32(H32), C33(H33), C42(H42), C43(H43), C44(H44), C45(H45), C47(H47),
 C49(H49), C50(H50), C51(H51), C52(H52)
4.c Idealised Me refined as rotating group:
 C17(H17A,H17B,H17C), C19(H19A,H19B,H19C), C36(H36A,H36B,H36C), C55(H55A,H55B,
 H55C), C57(H57A,H57B,H57C), C38(H38A,H38B,H38C), C38A(H38D,H38E,H38F)
;
_olex2_submission_special_instructions 'No special instructions were received'

loop_
_space_group_symop_operation_xyz
'x, y, z'
'-x, -y, -z'

loop_
_atom_site_label
_atom_site_type_symbol
_atom_site_fract_x
_atom_site_fract_y
_atom_site_fract_z
_atom_site_U_iso_or_equiv
_atom_site_adp_type
_atom_site_occupancy
_atom_site_site_symmetry_order
_atom_site_calc_flag
_atom_site_refinement_flags_posn
_atom_site_refinement_flags_adp
_atom_site_refinement_flags_occupancy
_atom_site_disorder_assembly
_atom_site_disorder_group
Dy1 Dy 0.70332(2) 0.70674(2) 0.74477(2) 0.02079(5) Uani 1 1 d . . . . .
Cl1 Cl 0.61207(9) 0.59650(7) 0.66298(4) 0.03420(19) Uani 1 1 d . . . . .
Cl2 Cl 0.80043(9) 0.79518(8) 0.83241(4) 0.03508(19) Uani 1 1 d . . . . .
Cl3 Cl 0.51786(8) 0.87663(7) 0.74909(4) 0.02986(17) Uani 1 1 d . . . . .
P1 P 1.00518(8) 0.51175(7) 0.72764(4) 0.02384(17) Uani 1 1 d . . . . .
P2 P 0.52106(10) 0.61627(8) 0.87759(4) 0.0338(2) Uani 1 1 d . . . . .
P3 P 0.81402(8) 0.84915(7) 0.60696(3) 0.02132(16) Uani 1 1 d . . . . .
O1 O 0.8735(2) 0.56382(19) 0.73502(11) 0.0296(5) Uani 1 1 d . . . . .
O2 O 1.0966(2) 0.5889(2) 0.69183(10) 0.0311(5) Uani 1 1 d . . . . .
O3 O 1.0550(2) 0.4898(2) 0.78920(10) 0.0325(5) Uani 1 1 d . . . . .
O4 O 0.6097(2) 0.6036(2) 0.82038(10) 0.0300(5) Uani 1 1 d . . . . .
O5 O 0.5786(4) 0.5784(3) 0.93494(12) 0.0649(10) Uani 1 1 d . . . . .
O6 O 0.4153(3) 0.5406(3) 0.87475(15) 0.0651(11) Uani 1 1 d . U . . .
O7 O 0.8111(2) 0.80485(19) 0.66992(9) 0.0231(5) Uani 1 1 d . . . . .
O8 O 0.8964(2) 0.7599(2) 0.56020(10) 0.0328(6) Uani 1 1 d . . . . .
O9 O 0.8695(2) 0.96678(19) 0.59598(10) 0.0286(5) Uani 1 1 d . . . . .
C1 C 1.0361(3) 0.3759(3) 0.68404(14) 0.0268(7) Uani 1 1 d . . . . .
H1A H 1.000345 0.388661 0.646909 0.032 Uiso 1 1 calc R . . . .
H1B H 1.124632 0.356519 0.673031 0.032 Uiso 1 1 calc R . . . .
C2 C 0.9864(3) 0.2706(3) 0.71617(14) 0.0251(7) Uani 1 1 d . . . . .
C3 C 0.8674(3) 0.2457(3) 0.71010(14) 0.0250(7) Uani 1 1 d . . . . .
C4 C 0.7845(3) 0.3183(3) 0.67753(16) 0.0326(8) Uani 1 1 d . . . . .
H4 H 0.806639 0.389140 0.661361 0.039 Uiso 1 1 calc R . . . .
C5 C 0.6736(4) 0.2860(3) 0.66965(17) 0.0386(9) Uani 1 1 d . . . . .
H5 H 0.621228 0.334570 0.648013 0.046 Uiso 1 1 calc R . . . .
C6 C 0.6371(4) 0.1788(3) 0.69419(17) 0.0387(9) Uani 1 1 d . . . . .
H6 H 0.561821 0.156666 0.687852 0.046 Uiso 1 1 calc R . . . .
C7 C 0.7107(4) 0.1093(3) 0.72642(16) 0.0352(8) Uani 1 1 d . . . . .
H7 H 0.684916 0.040118 0.742919 0.042 Uiso 1 1 calc R . . . .
C8 C 0.8276(3) 0.1393(3) 0.73592(15) 0.0289(7) Uani 1 1 d . . . . .
C9 C 0.9034(4) 0.0663(3) 0.76858(15) 0.0326(8) Uani 1 1 d . . . . .
H9 H 0.876065 -0.001980 0.785491 0.039 Uiso 1 1 calc R . . . .
C10 C 1.0186(3) 0.0917(3) 0.77681(14) 0.0281(7) Uani 1 1 d . . . . .
C11 C 1.0957(4) 0.0154(3) 0.81079(17) 0.0400(9) Uani 1 1 d . . . . .
H11 H 1.066244 -0.050672 0.829150 0.048 Uiso 1 1 calc R . . . .
C12 C 1.2098(4) 0.0369(3) 0.8168(2) 0.0473(10) Uani 1 1 d . . . . .
H12 H 1.258905 -0.014668 0.838760 0.057 Uiso 1 1 calc R . . . .
C13 C 1.2557(4) 0.1378(3) 0.7899(2) 0.0455(10) Uani 1 1 d . . . . .
H13 H 1.335164 0.151980 0.793842 0.055 Uiso 1 1 calc R . . . .
C14 C 1.1836(3) 0.2148(3) 0.75805(17) 0.0347(8) Uani 1 1 d . . . . .
H14 H 1.214775 0.281553 0.741375 0.042 Uiso 1 1 calc R . . . .
C15 C 1.0628(3) 0.1957(3) 0.74981(14) 0.0262(7) Uani 1 1 d . . . . .
C16 C 1.1097(4) 0.7078(3) 0.71240(18) 0.0401(9) Uani 1 1 d . . . . .
H16A H 1.042515 0.735281 0.744121 0.048 Uiso 1 1 calc R . . . .
H16B H 1.106607 0.762567 0.679102 0.048 Uiso 1 1 calc R . . . .
C17 C 1.2303(4) 0.7040(4) 0.73585(18) 0.0488(11) Uani 1 1 d . . . . .
H17A H 1.295911 0.670452 0.705393 0.073 Uiso 1 1 calc GR . . . .
H17B H 1.229577 0.656079 0.771322 0.073 Uiso 1 1 calc GR . . . .
H17C H 1.242867 0.783085 0.745903 0.073 Uiso 1 1 calc GR . . . .
C18 C 0.9775(4) 0.4610(4) 0.84444(16) 0.0438(10) Uani 1 1 d . . . . .
H18A H 0.931282 0.397318 0.836657 0.053 Uiso 1 1 calc R . . . .
H18B H 0.919729 0.529851 0.859555 0.053 Uiso 1 1 calc R . . . .
C19 C 1.0633(5) 0.4232(5) 0.8896(2) 0.0676(15) Uani 1 1 d . . . . .
H19A H 1.117198 0.352697 0.874882 0.101 Uiso 1 1 calc GR . . . .
H19B H 1.016092 0.407183 0.927454 0.101 Uiso 1 1 calc GR . . . .
H19C H 1.111569 0.485430 0.895153 0.101 Uiso 1 1 calc GR . . . .
C20 C 0.4539(4) 0.7654(3) 0.89352(14) 0.0324(8) Uani 1 1 d . . . . .
H20A H 0.520544 0.813498 0.891062 0.039 Uiso 1 1 calc R . . . .
H20B H 0.406123 0.790558 0.861395 0.039 Uiso 1 1 calc R . . . .
C21 C 0.3709(4) 0.7956(3) 0.95349(14) 0.0298(8) Uani 1 1 d . . . . .
C22 C 0.2437(4) 0.7954(3) 0.95780(15) 0.0335(8) Uani 1 1 d . . . . .
C23 C 0.1854(4) 0.7568(3) 0.90960(18) 0.0420(9) Uani 1 1 d . . . . .
H23 H 0.233860 0.728398 0.873786 0.050 Uiso 1 1 calc R . . . .
C24 C 0.0604(4) 0.7607(4) 0.9148(2) 0.0499(11) Uani 1 1 d . . . . .
H24 H 0.025392 0.734406 0.882723 0.060 Uiso 1 1 calc R . . . .
C25 C -0.0160(5) 0.8038(4) 0.9677(2) 0.0621(13) Uani 1 1 d . . . . .
H25 H -0.101188 0.807142 0.970407 0.075 Uiso 1 1 calc R . . . .
C26 C 0.0342(4) 0.8402(4) 1.0148(2) 0.0563(12) Uani 1 1 d . . . . .
H26 H -0.017075 0.868194 1.049956 0.068 Uiso 1 1 calc R . . . .
C27 C 0.1639(4) 0.8369(3) 1.01197(17) 0.0393(9) Uani 1 1 d . . . . .
C28 C 0.2166(4) 0.8751(4) 1.05989(17) 0.0443(10) Uani 1 1 d . . . . .
H28 H 0.165349 0.901736 1.095255 0.053 Uiso 1 1 calc R . . . .
C29 C 0.3423(4) 0.8751(3) 1.05715(15) 0.0368(9) Uani 1 1 d . . . . .
C30 C 0.3947(4) 0.9196(4) 1.10578(17) 0.0446(10) Uani 1 1 d . . . . .
H30 H 0.342981 0.947616 1.140766 0.054 Uiso 1 1 calc R . . . .
C31 C 0.5154(5) 0.9222(3) 1.10261(18) 0.0471(11) Uani 1 1 d . . . . .
H31 H 0.546824 0.951303 1.135239 0.057 Uiso 1 1 calc R . . . .
C32 C 0.5962(4) 0.8810(3) 1.04983(19) 0.0456(10) Uani 1 1 d . . . . .
H32 H 0.680510 0.882874 1.048112 0.055 Uiso 1 1 calc R . . . .
C33 C 0.5521(4) 0.8387(3) 1.00169(17) 0.0371(8) Uani 1 1 d . . . . .
H33 H 0.606728 0.812144 0.967376 0.045 Uiso 1 1 calc R . . . .
C34 C 0.4237(3) 0.8343(3) 1.00274(15) 0.0301(7) Uani 1 1 d . . . . .
C35 C 0.6689(5) 0.4796(4) 0.9419(2) 0.0600(13) Uani 1 1 d . . . . .
H35A H 0.717005 0.456478 0.902961 0.072 Uiso 1 1 calc R . . . .
H35B H 0.628640 0.412799 0.957431 0.072 Uiso 1 1 calc R . . . .
C36 C 0.7518(6) 0.5121(5) 0.9846(2) 0.0755(16) Uani 1 1 d . . . . .
H36A H 0.798317 0.572209 0.967022 0.113 Uiso 1 1 calc GR . . . .
H36B H 0.807330 0.443170 0.992482 0.113 Uiso 1 1 calc GR . . . .
H36C H 0.703082 0.541775 1.021861 0.113 Uiso 1 1 calc GR . . . .
C39 C 0.6645(3) 0.8831(3) 0.58468(13) 0.0247(6) Uani 1 1 d . . . . .
H39A H 0.616402 0.820600 0.598948 0.030 Uiso 1 1 calc R . . . .
H39B H 0.624457 0.956108 0.605151 0.030 Uiso 1 1 calc R . . . .
C40 C 0.6601(3) 0.8972(3) 0.51763(14) 0.0225(6) Uani 1 1 d . . . . .
C41 C 0.6494(3) 0.7978(3) 0.48222(14) 0.0245(6) Uani 1 1 d . . . . .
C42 C 0.6458(3) 0.6811(3) 0.50603(15) 0.0289(7) Uani 1 1 d . . . . .
H42 H 0.653423 0.668788 0.546583 0.035 Uiso 1 1 calc R . . . .
C43 C 0.6315(4) 0.5883(3) 0.47118(17) 0.0358(8) Uani 1 1 d . . . . .
H43 H 0.628071 0.514006 0.488402 0.043 Uiso 1 1 calc R . . . .
C44 C 0.6216(4) 0.6021(3) 0.40888(18) 0.0378(8) Uani 1 1 d . . . . .
H44 H 0.612415 0.537460 0.385342 0.045 Uiso 1 1 calc R . . . .
C45 C 0.6256(3) 0.7103(3) 0.38408(15) 0.0334(8) Uani 1 1 d . . . . .
H45 H 0.619078 0.719321 0.343217 0.040 Uiso 1 1 calc R . . . .
C46 C 0.6398(3) 0.8118(3) 0.41928(14) 0.0268(7) Uani 1 1 d . . . . .
C47 C 0.6413(3) 0.9234(3) 0.39371(14) 0.0279(7) Uani 1 1 d . . . . .
H47 H 0.635533 0.931879 0.352746 0.033 Uiso 1 1 calc R . . . .
C48 C 0.6512(3) 1.0222(3) 0.42803(14) 0.0255(7) Uani 1 1 d . . . . .
C49 C 0.6496(3) 1.1366(3) 0.40129(16) 0.0324(8) Uani 1 1 d . . . . .
H49 H 0.641914 1.144912 0.360513 0.039 Uiso 1 1 calc R . . . .
C50 C 0.6591(4) 1.2334(3) 0.43494(17) 0.0375(8) Uani 1 1 d . . . . .
H50 H 0.656726 1.307717 0.417336 0.045 Uiso 1 1 calc R . . . .
C51 C 0.6728(3) 1.2210(3) 0.49693(17) 0.0336(8) Uani 1 1 d . . . . .
H51 H 0.680991 1.287438 0.519452 0.040 Uiso 1 1 calc R . . . .
C52 C 0.6741(3) 1.1145(3) 0.52373(15) 0.0272(7) Uani 1 1 d . . . . .
H52 H 0.682964 1.109198 0.564479 0.033 Uiso 1 1 calc R . . . .
C53 C 0.6624(3) 1.0094(3) 0.49120(14) 0.0240(6) Uani 1 1 d . . . . .
C54 C 0.9319(4) 0.6349(3) 0.56983(17) 0.0341(8) Uani 1 1 d . . . . .
H54A H 0.881358 0.588217 0.550027 0.041 Uiso 1 1 calc R . . . .
H54B H 0.919882 0.618554 0.612746 0.041 Uiso 1 1 calc R . . . .
C55 C 1.0647(4) 0.6027(4) 0.54428(19) 0.0443(10) Uani 1 1 d . . . . .
H55A H 1.077031 0.624784 0.502572 0.066 Uiso 1 1 calc GR . . . .
H55B H 1.087662 0.518622 0.547319 0.066 Uiso 1 1 calc GR . . . .
H55C H 1.114762 0.643894 0.566540 0.066 Uiso 1 1 calc GR . . . .
C56 C 0.9967(3) 0.9827(3) 0.60254(15) 0.0294(7) Uani 1 1 d . . . . .
H56A H 1.054260 0.917845 0.582699 0.035 Uiso 1 1 calc R . . . .
H56B H 1.006622 0.984826 0.644959 0.035 Uiso 1 1 calc R . . . .
C57 C 1.0195(3) 1.0978(3) 0.57360(16) 0.0342(8) Uani 1 1 d . . . . .
H57A H 1.020297 1.090780 0.530716 0.051 Uiso 1 1 calc GR . . . .
H57B H 1.097606 1.117197 0.581600 0.051 Uiso 1 1 calc GR . . . .
H57C H 0.955100 1.159281 0.589873 0.051 Uiso 1 1 calc GR . . . .
C37 C 0.4441(11) 0.4158(8) 0.8522(6) 0.071(4) Uani 0.63(2) 1 d . . P A 1
H37A H 0.530417 0.387103 0.853499 0.086 Uiso 0.63(2) 1 calc R . P A 1
H37B H 0.394506 0.365746 0.877659 0.086 Uiso 0.63(2) 1 calc R . P A 1
C38 C 0.4176(10) 0.4107(10) 0.7901(5) 0.075(4) Uani 0.63(2) 1 d . . P A 1
H38A H 0.457722 0.468724 0.766440 0.112 Uiso 0.63(2) 1 calc GR . P A 1
H38B H 0.330101 0.426956 0.789915 0.112 Uiso 0.63(2) 1 calc GR . P A 1
H38C H 0.447528 0.332982 0.773121 0.112 Uiso 0.63(2) 1 calc GR . P A 1
C37A C 0.4091(15) 0.4693(19) 0.8193(9) 0.064(6) Uani 0.37(2) 1 d . . P A 2
H37C H 0.324757 0.458432 0.815898 0.077 Uiso 0.37(2) 1 calc R . P A 2
H37D H 0.444135 0.506814 0.783047 0.077 Uiso 0.37(2) 1 calc R . P A 2
C38A C 0.483(2) 0.357(2) 0.8296(11) 0.091(8) Uani 0.37(2) 1 d . U P A 2
H38D H 0.471485 0.298579 0.800650 0.136 Uiso 0.37(2) 1 calc GR . P A 2
H38E H 0.457718 0.330463 0.869727 0.136 Uiso 0.37(2) 1 calc GR . P A 2
H38F H 0.568609 0.367351 0.825174 0.136 Uiso 0.37(2) 1 calc GR . P A 2

loop_
_atom_site_aniso_label
_atom_site_aniso_U_11
_atom_site_aniso_U_22
_atom_site_aniso_U_33
_atom_site_aniso_U_23
_atom_site_aniso_U_13
_atom_site_aniso_U_12
Dy1 0.01909(8) 0.02149(8) 0.02164(8) 0.00178(5) -0.00220(5) -0.00291(5)
Cl1 0.0439(5) 0.0283(4) 0.0348(4) 0.0015(3) -0.0151(4) -0.0109(4)
Cl2 0.0395(5) 0.0337(4) 0.0364(4) -0.0011(4) -0.0152(4) -0.0103(4)
Cl3 0.0238(4) 0.0292(4) 0.0346(4) 0.0019(3) -0.0025(3) 0.0016(3)
P1 0.0213(4) 0.0224(4) 0.0285(4) 0.0047(3) -0.0050(3) -0.0043(3)
P2 0.0513(6) 0.0254(4) 0.0225(4) 0.0006(3) 0.0054(4) -0.0085(4)
P3 0.0178(4) 0.0234(4) 0.0224(4) 0.0038(3) -0.0021(3) -0.0027(3)
O1 0.0258(13) 0.0232(11) 0.0400(13) 0.0017(10) -0.0080(10) -0.0003(9)
O2 0.0336(14) 0.0265(12) 0.0352(12) 0.0048(10) -0.0033(10) -0.0129(10)
O3 0.0303(14) 0.0379(13) 0.0293(12) 0.0058(10) -0.0044(10) -0.0047(11)
O4 0.0324(14) 0.0267(12) 0.0300(12) 0.0012(10) 0.0034(10) -0.0094(10)
O5 0.109(3) 0.0475(18) 0.0273(14) 0.0045(13) -0.0039(16) 0.0226(18)
O6 0.069(2) 0.0423(16) 0.075(2) -0.0233(15) 0.0425(18) -0.0296(16)
O7 0.0206(12) 0.0266(11) 0.0232(10) 0.0048(9) -0.0043(9) -0.0058(9)
O8 0.0353(15) 0.0321(13) 0.0256(11) 0.0034(10) 0.0025(10) 0.0073(11)
O9 0.0196(12) 0.0269(12) 0.0404(13) 0.0100(10) -0.0052(10) -0.0059(9)
C1 0.0278(18) 0.0237(15) 0.0277(16) 0.0028(13) -0.0020(13) -0.0007(13)
C2 0.0268(18) 0.0205(15) 0.0265(15) -0.0002(12) -0.0001(13) -0.0016(13)
C3 0.0268(18) 0.0229(15) 0.0253(15) -0.0050(12) -0.0033(13) -0.0029(13)
C4 0.033(2) 0.0273(17) 0.0381(19) -0.0013(14) -0.0075(15) -0.0035(15)
C5 0.035(2) 0.0358(19) 0.047(2) -0.0037(17) -0.0170(17) -0.0006(16)
C6 0.030(2) 0.041(2) 0.047(2) -0.0114(17) -0.0076(17) -0.0089(16)
C7 0.038(2) 0.0289(18) 0.0405(19) -0.0057(15) -0.0046(16) -0.0119(16)
C8 0.031(2) 0.0249(16) 0.0309(17) -0.0061(13) -0.0002(14) -0.0089(14)
C9 0.040(2) 0.0242(16) 0.0329(18) 0.0015(14) 0.0004(15) -0.0064(15)
C10 0.032(2) 0.0217(15) 0.0284(16) 0.0024(13) -0.0010(14) -0.0005(13)
C11 0.043(2) 0.0305(18) 0.046(2) 0.0108(16) -0.0071(18) -0.0011(16)
C12 0.046(3) 0.038(2) 0.059(3) 0.0172(19) -0.019(2) 0.0038(18)
C13 0.034(2) 0.040(2) 0.064(3) 0.0113(19) -0.0175(19) -0.0003(17)
C14 0.032(2) 0.0278(17) 0.044(2) 0.0051(15) -0.0057(16) -0.0023(15)
C15 0.0254(18) 0.0232(15) 0.0285(16) 0.0000(13) -0.0008(13) -0.0013(13)
C16 0.043(2) 0.0268(18) 0.051(2) 0.0049(16) -0.0031(18) -0.0115(16)
C17 0.054(3) 0.055(3) 0.045(2) 0.002(2) -0.011(2) -0.028(2)
C18 0.048(3) 0.048(2) 0.0321(19) 0.0042(17) 0.0070(17) -0.0102(19)
C19 0.077(4) 0.080(4) 0.039(2) 0.017(2) -0.009(2) 0.012(3)
C20 0.045(2) 0.0258(16) 0.0253(16) 0.0010(13) 0.0004(15) -0.0053(15)
C21 0.044(2) 0.0240(16) 0.0212(15) 0.0022(13) -0.0024(14) -0.0082(15)
C22 0.042(2) 0.0294(17) 0.0293(17) 0.0025(14) -0.0055(15) -0.0052(16)
C23 0.055(3) 0.0342(19) 0.041(2) 0.0064(16) -0.0173(19) -0.0074(18)
C24 0.052(3) 0.046(2) 0.057(3) 0.010(2) -0.026(2) -0.011(2)
C25 0.044(3) 0.059(3) 0.089(4) 0.009(3) -0.019(3) -0.017(2)
C26 0.039(3) 0.063(3) 0.065(3) 0.004(2) 0.000(2) -0.008(2)
C27 0.037(2) 0.039(2) 0.039(2) 0.0017(16) -0.0018(17) -0.0005(17)
C28 0.045(3) 0.052(2) 0.0317(19) -0.0043(17) 0.0073(17) -0.0018(19)
C29 0.050(3) 0.0327(18) 0.0274(17) -0.0036(15) -0.0055(16) -0.0032(17)
C30 0.058(3) 0.045(2) 0.0303(18) -0.0064(17) -0.0086(18) -0.001(2)
C31 0.066(3) 0.038(2) 0.042(2) -0.0066(18) -0.027(2) -0.004(2)
C32 0.042(3) 0.039(2) 0.059(3) -0.0005(19) -0.018(2) -0.0058(18)
C33 0.039(2) 0.0305(18) 0.041(2) -0.0068(15) -0.0040(16) -0.0025(16)
C34 0.036(2) 0.0238(16) 0.0297(17) 0.0009(13) -0.0045(14) -0.0023(14)
C35 0.072(4) 0.048(3) 0.057(3) 0.013(2) -0.002(2) -0.005(2)
C36 0.079(4) 0.083(4) 0.062(3) 0.010(3) -0.006(3) -0.009(3)
C39 0.0220(17) 0.0270(16) 0.0249(15) 0.0007(13) -0.0025(12) -0.0031(13)
C40 0.0152(15) 0.0280(16) 0.0259(15) 0.0034(12) -0.0072(12) -0.0037(12)
C41 0.0165(16) 0.0290(16) 0.0291(16) -0.0002(13) -0.0060(12) -0.0038(12)
C42 0.0247(18) 0.0293(17) 0.0350(17) 0.0037(14) -0.0109(14) -0.0050(14)
C43 0.033(2) 0.0222(16) 0.053(2) -0.0010(15) -0.0103(17) -0.0019(14)
C44 0.033(2) 0.0323(18) 0.048(2) -0.0102(16) -0.0086(17) -0.0032(16)
C45 0.030(2) 0.043(2) 0.0280(16) -0.0070(15) -0.0075(14) -0.0039(16)
C46 0.0180(16) 0.0331(17) 0.0291(16) -0.0024(13) -0.0023(12) -0.0036(13)
C47 0.0219(17) 0.0392(18) 0.0232(15) 0.0030(14) -0.0051(12) -0.0048(14)
C48 0.0188(16) 0.0306(16) 0.0271(15) 0.0051(13) -0.0032(12) -0.0037(13)
C49 0.029(2) 0.0368(19) 0.0316(17) 0.0123(15) -0.0052(14) -0.0046(15)
C50 0.036(2) 0.0310(18) 0.046(2) 0.0128(16) -0.0080(17) -0.0068(16)
C51 0.029(2) 0.0278(17) 0.045(2) 0.0024(15) -0.0060(15) -0.0059(14)
C52 0.0207(17) 0.0315(17) 0.0296(16) 0.0020(13) -0.0058(13) -0.0026(13)
C53 0.0156(15) 0.0282(16) 0.0278(15) 0.0037(13) -0.0027(12) -0.0024(12)
C54 0.034(2) 0.0272(17) 0.0380(19) -0.0041(15) -0.0007(15) 0.0011(15)
C55 0.033(2) 0.047(2) 0.051(2) -0.0131(19) -0.0055(18) 0.0044(18)
C56 0.0210(17) 0.0356(18) 0.0328(17) 0.0011(14) -0.0063(13) -0.0055(14)
C57 0.030(2) 0.0340(18) 0.0401(19) -0.0005(15) 0.0000(15) -0.0147(15)
C37 0.104(8) 0.026(5) 0.079(7) -0.016(4) 0.025(6) -0.031(5)
C38 0.083(8) 0.064(7) 0.078(7) -0.028(5) 0.012(6) -0.040(6)
C37A 0.055(10) 0.063(12) 0.078(13) 0.002(10) 0.005(8) -0.040(8)
C38A 0.095(13) 0.055(10) 0.119(15) -0.026(10) -0.003(11) -0.013(10)

loop_
_atom_type_symbol
_atom_type_description
_atom_type_scat_dispersion_real
_atom_type_scat_dispersion_imag
_atom_type_scat_source
C C 0.0033 0.0016 'International Tables Vol C Tables 4.2.6.8 and 6.1.1.4'
H H 0.0000 0.0000 'International Tables Vol C Tables 4.2.6.8 and 6.1.1.4'
Cl Cl 0.1484 0.1585 'International Tables Vol C Tables 4.2.6.8 and 6.1.1.4'
Dy Dy -0.1892 4.4098 'International Tables Vol C Tables 4.2.6.8 and 6.1.1.4'
O O 0.0106 0.0060 'International Tables Vol C Tables 4.2.6.8 and 6.1.1.4'
P P 0.1023 0.0942 'International Tables Vol C Tables 4.2.6.8 and 6.1.1.4'

loop_
_geom_angle_atom_site_label_1
_geom_angle_atom_site_label_2
_geom_angle_atom_site_label_3
_geom_angle
_geom_angle_site_symmetry_1
_geom_angle_site_symmetry_3
_geom_angle_publ_flag
Cl1 Dy1 Cl2 173.79(3) . . ?
Cl1 Dy1 Cl3 89.52(3) . . ?
Cl3 Dy1 Cl2 95.08(3) . . ?
O1 Dy1 Cl1 90.03(6) . . ?
O1 Dy1 Cl2 85.68(6) . . ?
O1 Dy1 Cl3 175.84(6) . . ?
O4 Dy1 Cl1 92.06(6) . . ?
O4 Dy1 Cl2 83.47(6) . . ?
O4 Dy1 Cl3 94.11(7) . . ?
O4 Dy1 O1 90.04(8) . . ?
O4 Dy1 O7 175.97(8) . . ?
O7 Dy1 Cl1 89.66(6) . . ?
O7 Dy1 Cl2 94.53(6) . . ?
O7 Dy1 Cl3 89.54(6) . . ?
O7 Dy1 O1 86.32(8) . . ?
O1 P1 O2 115.25(14) . . ?
O1 P1 O3 112.86(14) . . ?
O1 P1 C1 112.93(15) . . ?
O2 P1 C1 101.88(14) . . ?
O3 P1 O2 104.10(13) . . ?
O3 P1 C1 108.90(15) . . ?
O4 P2 O5 114.57(18) . . ?
O4 P2 O6 110.88(15) . . ?
O4 P2 C20 112.53(15) . . ?
O5 P2 O6 106.5(2) . . ?
O5 P2 C20 103.83(16) . . ?
O6 P2 C20 107.98(19) . . ?
O7 P3 O8 111.72(13) . . ?
O7 P3 O9 114.48(13) . . ?
O7 P3 C39 113.36(14) . . ?
O8 P3 C39 109.33(15) . . ?
O9 P3 O8 104.10(13) . . ?
O9 P3 C39 103.14(14) . . ?
P1 O1 Dy1 158.90(14) . . ?
C16 O2 P1 122.1(2) . . ?
C18 O3 P1 122.9(2) . . ?
P2 O4 Dy1 143.50(14) . . ?
C35 O5 P2 128.1(3) . . ?
C37 O6 P2 119.9(5) . . ?
C37A O6 P2 121.1(6) . . ?
P3 O7 Dy1 144.77(13) . . ?
C54 O8 P3 125.8(2) . . ?
C56 O9 P3 124.8(2) . . ?
P1 C1 H1A 108.6 . . ?
P1 C1 H1B 108.6 . . ?
H1A C1 H1B 107.6 . . ?
C2 C1 P1 114.5(2) . . ?
C2 C1 H1A 108.6 . . ?
C2 C1 H1B 108.6 . . ?
C3 C2 C1 120.1(3) . . ?
C3 C2 C15 120.7(3) . . ?
C15 C2 C1 119.2(3) . . ?
C2 C3 C4 123.7(3) . . ?
C2 C3 C8 118.9(3) . . ?
C4 C3 C8 117.4(3) . . ?
C3 C4 H4 119.4 . . ?
C5 C4 C3 121.3(3) . . ?
C5 C4 H4 119.4 . . ?
C4 C5 H5 119.7 . . ?
C4 C5 C6 120.5(4) . . ?
C6 C5 H5 119.7 . . ?
C5 C6 H6 119.9 . . ?
C7 C6 C5 120.2(4) . . ?
C7 C6 H6 119.9 . . ?
C6 C7 H7 119.3 . . ?
C6 C7 C8 121.3(3) . . ?
C8 C7 H7 119.3 . . ?
C7 C8 C3 119.2(3) . . ?
C9 C8 C3 120.0(3) . . ?
C9 C8 C7 120.8(3) . . ?
C8 C9 H9 119.1 . . ?
C10 C9 C8 121.8(3) . . ?
C10 C9 H9 119.1 . . ?
C9 C10 C11 121.1(3) . . ?
C9 C10 C15 119.6(3) . . ?
C11 C10 C15 119.3(3) . . ?
C10 C11 H11 119.3 . . ?
C12 C11 C10 121.5(3) . . ?
C12 C11 H11 119.3 . . ?
C11 C12 H12 120.0 . . ?
C11 C12 C13 120.1(4) . . ?
C13 C12 H12 120.0 . . ?
C12 C13 H13 119.8 . . ?
C14 C13 C12 120.4(4) . . ?
C14 C13 H13 119.8 . . ?
C13 C14 H14 119.1 . . ?
C13 C14 C15 121.8(3) . . ?
C15 C14 H14 119.1 . . ?
C2 C15 C10 119.0(3) . . ?
C2 C15 C14 124.0(3) . . ?
C14 C15 C10 117.0(3) . . ?
O2 C16 H16A 109.9 . . ?
O2 C16 H16B 109.9 . . ?
O2 C16 C17 109.1(3) . . ?
H16A C16 H16B 108.3 . . ?
C17 C16 H16A 109.9 . . ?
C17 C16 H16B 109.9 . . ?
C16 C17 H17A 109.5 . . ?
C16 C17 H17B 109.5 . . ?
C16 C17 H17C 109.5 . . ?
H17A C17 H17B 109.5 . . ?
H17A C17 H17C 109.5 . . ?
H17B C17 H17C 109.5 . . ?
O3 C18 H18A 110.4 . . ?
O3 C18 H18B 110.4 . . ?
O3 C18 C19 106.4(4) . . ?
H18A C18 H18B 108.6 . . ?
C19 C18 H18A 110.4 . . ?
C19 C18 H18B 110.4 . . ?
C18 C19 H19A 109.5 . . ?
C18 C19 H19B 109.5 . . ?
C18 C19 H19C 109.5 . . ?
H19A C19 H19B 109.5 . . ?
H19A C19 H19C 109.5 . . ?
H19B C19 H19C 109.5 . . ?
P2 C20 H20A 107.5 . . ?
P2 C20 H20B 107.5 . . ?
H20A C20 H20B 107.0 . . ?
C21 C20 P2 119.2(2) . . ?
C21 C20 H20A 107.5 . . ?
C21 C20 H20B 107.5 . . ?
C22 C21 C20 120.3(3) . . ?
C22 C21 C34 120.8(3) . . ?
C34 C21 C20 118.7(3) . . ?
C21 C22 C23 123.2(3) . . ?
C21 C22 C27 120.4(3) . . ?
C23 C22 C27 116.4(4) . . ?
C22 C23 H23 119.2 . . ?
C24 C23 C22 121.6(4) . . ?
C24 C23 H23 119.2 . . ?
C23 C24 H24 119.5 . . ?
C23 C24 C25 121.1(4) . . ?
C25 C24 H24 119.5 . . ?
C24 C25 H25 120.1 . . ?
C26 C25 C24 119.8(5) . . ?
C26 C25 H25 120.1 . . ?
C25 C26 H26 119.3 . . ?
C25 C26 C27 121.4(4) . . ?
C27 C26 H26 119.3 . . ?
C26 C27 C22 119.8(4) . . ?
C28 C27 C22 118.3(4) . . ?
C28 C27 C26 121.9(4) . . ?
C27 C28 H28 118.7 . . ?
C29 C28 C27 122.5(3) . . ?
C29 C28 H28 118.7 . . ?
C28 C29 C30 121.9(4) . . ?
C28 C29 C34 119.7(3) . . ?
C30 C29 C34 118.3(4) . . ?
C29 C30 H30 119.0 . . ?
C31 C30 C29 121.9(4) . . ?
C31 C30 H30 119.0 . . ?
C30 C31 H31 119.9 . . ?
C30 C31 C32 120.3(4) . . ?
C32 C31 H31 119.9 . . ?
C31 C32 H32 119.6 . . ?
C33 C32 C31 120.7(4) . . ?
C33 C32 H32 119.6 . . ?
C32 C33 H33 119.4 . . ?
C32 C33 C34 121.2(4) . . ?
C34 C33 H33 119.4 . . ?
C21 C34 C29 118.2(3) . . ?
C21 C34 C33 124.2(3) . . ?
C33 C34 C29 117.5(3) . . ?
O5 C35 H35A 109.8 . . ?
O5 C35 H35B 109.8 . . ?
O5 C35 C36 109.5(4) . . ?
H35A C35 H35B 108.2 . . ?
C36 C35 H35A 109.8 . . ?
C36 C35 H35B 109.8 . . ?
C35 C36 H36A 109.5 . . ?
C35 C36 H36B 109.5 . . ?
C35 C36 H36C 109.5 . . ?
H36A C36 H36B 109.5 . . ?
H36A C36 H36C 109.5 . . ?
H36B C36 H36C 109.5 . . ?
P3 C39 H39A 108.2 . . ?
P3 C39 H39B 108.2 . . ?
H39A C39 H39B 107.3 . . ?
C40 C39 P3 116.4(2) . . ?
C40 C39 H39A 108.2 . . ?
C40 C39 H39B 108.2 . . ?
C41 C40 C39 119.5(3) . . ?
C53 C40 C39 120.3(3) . . ?
C53 C40 C41 120.2(3) . . ?
C40 C41 C42 123.3(3) . . ?
C40 C41 C46 119.7(3) . . ?
C42 C41 C46 117.0(3) . . ?
C41 C42 H42 119.1 . . ?
C43 C42 C41 121.8(3) . . ?
C43 C42 H42 119.1 . . ?
C42 C43 H43 119.4 . . ?
C42 C43 C44 121.2(3) . . ?
C44 C43 H43 119.4 . . ?
C43 C44 H44 120.4 . . ?
C45 C44 C43 119.3(3) . . ?
C45 C44 H44 120.4 . . ?
C44 C45 H45 119.2 . . ?
C44 C45 C46 121.6(3) . . ?
C46 C45 H45 119.2 . . ?
C41 C46 C45 119.1(3) . . ?
C47 C46 C41 119.7(3) . . ?
C47 C46 C45 121.3(3) . . ?
C46 C47 H47 119.3 . . ?
C48 C47 C46 121.4(3) . . ?
C48 C47 H47 119.3 . . ?
C47 C48 C49 120.6(3) . . ?
C47 C48 C53 119.7(3) . . ?
C49 C48 C53 119.7(3) . . ?
C48 C49 H49 119.7 . . ?
C50 C49 C48 120.5(3) . . ?
C50 C49 H49 119.7 . . ?
C49 C50 H50 120.0 . . ?
C49 C50 C51 120.0(3) . . ?
C51 C50 H50 120.0 . . ?
C50 C51 H51 119.5 . . ?
C52 C51 C50 121.0(3) . . ?
C52 C51 H51 119.5 . . ?
C51 C52 H52 119.1 . . ?
C51 C52 C53 121.8(3) . . ?
C53 C52 H52 119.1 . . ?
C40 C53 C48 119.4(3) . . ?
C40 C53 C52 123.8(3) . . ?
C52 C53 C48 116.8(3) . . ?
O8 C54 H54A 110.0 . . ?
O8 C54 H54B 110.0 . . ?
O8 C54 C55 108.6(3) . . ?
H54A C54 H54B 108.3 . . ?
C55 C54 H54A 110.0 . . ?
C55 C54 H54B 110.0 . . ?
C54 C55 H55A 109.5 . . ?
C54 C55 H55B 109.5 . . ?
C54 C55 H55C 109.5 . . ?
H55A C55 H55B 109.5 . . ?
H55A C55 H55C 109.5 . . ?
H55B C55 H55C 109.5 . . ?
O9 C56 H56A 110.4 . . ?
O9 C56 H56B 110.4 . . ?
O9 C56 C57 106.6(3) . . ?
H56A C56 H56B 108.6 . . ?
C57 C56 H56A 110.4 . . ?
C57 C56 H56B 110.4 . . ?
C56 C57 H57A 109.5 . . ?
C56 C57 H57B 109.5 . . ?
C56 C57 H57C 109.5 . . ?
H57A C57 H57B 109.5 . . ?
H57A C57 H57C 109.5 . . ?
H57B C57 H57C 109.5 . . ?
O6 C37 H37A 109.9 . . ?
O6 C37 H37B 109.9 . . ?
H37A C37 H37B 108.3 . . ?
C38 C37 O6 109.0(11) . . ?
C38 C37 H37A 109.9 . . ?
C38 C37 H37B 109.9 . . ?
C37 C38 H38A 109.5 . . ?
C37 C38 H38B 109.5 . . ?
C37 C38 H38C 109.5 . . ?
H38A C38 H38B 109.5 . . ?
H38A C38 H38C 109.5 . . ?
H38B C38 H38C 109.5 . . ?
O6 C37A H37C 111.2 . . ?
O6 C37A H37D 111.2 . . ?
H37C C37A H37D 109.1 . . ?
C38A C37A O6 102.7(19) . . ?
C38A C37A H37C 111.2 . . ?
C38A C37A H37D 111.2 . . ?
C37A C38A H38D 109.5 . . ?
C37A C38A H38E 109.5 . . ?
C37A C38A H38F 109.5 . . ?
H38D C38A H38E 109.5 . . ?
H38D C38A H38F 109.5 . . ?
H38E C38A H38F 109.5 . . ?

loop_
_geom_bond_atom_site_label_1
_geom_bond_atom_site_label_2
_geom_bond_distance
_geom_bond_site_symmetry_2
_geom_bond_publ_flag
Dy1 Cl1 2.6079(8) . ?
Dy1 Cl2 2.6252(8) . ?
Dy1 Cl3 2.6116(8) . ?
Dy1 O1 2.300(2) . ?
Dy1 O4 2.262(2) . ?
Dy1 O7 2.289(2) . ?
P1 O1 1.481(3) . ?
P1 O2 1.560(2) . ?
P1 O3 1.560(2) . ?
P1 C1 1.795(3) . ?
P2 O4 1.491(2) . ?
P2 O5 1.544(3) . ?
P2 O6 1.550(3) . ?
P2 C20 1.773(3) . ?
P3 O7 1.490(2) . ?
P3 O8 1.562(2) . ?
P3 O9 1.549(2) . ?
P3 C39 1.785(3) . ?
O2 C16 1.462(4) . ?
O3 C18 1.462(4) . ?
O5 C35 1.422(6) . ?
O6 C37 1.485(9) . ?
O6 C37A 1.50(2) . ?
O8 C54 1.446(4) . ?
O9 C56 1.468(4) . ?
C1 H1A 0.9700 . ?
C1 H1B 0.9700 . ?
C1 C2 1.521(4) . ?
C2 C3 1.406(5) . ?
C2 C15 1.409(5) . ?
C3 C4 1.425(5) . ?
C3 C8 1.434(4) . ?
C4 H4 0.9300 . ?
C4 C5 1.360(5) . ?
C5 H5 0.9300 . ?
C5 C6 1.420(5) . ?
C6 H6 0.9300 . ?
C6 C7 1.339(6) . ?
C7 H7 0.9300 . ?
C7 C8 1.423(5) . ?
C8 C9 1.381(5) . ?
C9 H9 0.9300 . ?
C9 C10 1.379(5) . ?
C10 C11 1.427(5) . ?
C10 C15 1.438(4) . ?
C11 H11 0.9300 . ?
C11 C12 1.341(6) . ?
C12 H12 0.9300 . ?
C12 C13 1.415(5) . ?
C13 H13 0.9300 . ?
C13 C14 1.370(5) . ?
C14 H14 0.9300 . ?
C14 C15 1.417(5) . ?
C16 H16A 0.9700 . ?
C16 H16B 0.9700 . ?
C16 C17 1.494(6) . ?
C17 H17A 0.9600 . ?
C17 H17B 0.9600 . ?
C17 H17C 0.9600 . ?
C18 H18A 0.9700 . ?
C18 H18B 0.9700 . ?
C18 C19 1.503(6) . ?
C19 H19A 0.9600 . ?
C19 H19B 0.9600 . ?
C19 H19C 0.9600 . ?
C20 H20A 0.9700 . ?
C20 H20B 0.9700 . ?
C20 C21 1.524(4) . ?
C21 C22 1.396(5) . ?
C21 C34 1.413(5) . ?
C22 C23 1.429(5) . ?
C22 C27 1.433(5) . ?
C23 H23 0.9300 . ?
C23 C24 1.364(6) . ?
C24 H24 0.9300 . ?
C24 C25 1.400(7) . ?
C25 H25 0.9300 . ?
C25 C26 1.348(7) . ?
C26 H26 0.9300 . ?
C26 C27 1.420(6) . ?
C27 C28 1.386(6) . ?
C28 H28 0.9300 . ?
C28 C29 1.382(6) . ?
C29 C30 1.425(5) . ?
C29 C34 1.443(5) . ?
C30 H30 0.9300 . ?
C30 C31 1.330(6) . ?
C31 H31 0.9300 . ?
C31 C32 1.414(6) . ?
C32 H32 0.9300 . ?
C32 C33 1.356(5) . ?
C33 H33 0.9300 . ?
C33 C34 1.423(5) . ?
C35 H35A 0.9700 . ?
C35 H35B 0.9700 . ?
C35 C36 1.492(7) . ?
C36 H36A 0.9600 . ?
C36 H36B 0.9600 . ?
C36 H36C 0.9600 . ?
C39 H39A 0.9700 . ?
C39 H39B 0.9700 . ?
C39 C40 1.513(4) . ?
C40 C41 1.408(4) . ?
C40 C53 1.406(4) . ?
C41 C42 1.432(4) . ?
C41 C46 1.432(4) . ?
C42 H42 0.9300 . ?
C42 C43 1.353(5) . ?
C43 H43 0.9300 . ?
C43 C44 1.418(5) . ?
C44 H44 0.9300 . ?
C44 C45 1.351(5) . ?
C45 H45 0.9300 . ?
C45 C46 1.436(5) . ?
C46 C47 1.390(5) . ?
C47 H47 0.9300 . ?
C47 C48 1.387(5) . ?
C48 C49 1.429(4) . ?
C48 C53 1.439(4) . ?
C49 H49 0.9300 . ?
C49 C50 1.358(5) . ?
C50 H50 0.9300 . ?
C50 C51 1.419(5) . ?
C51 H51 0.9300 . ?
C51 C52 1.349(5) . ?
C52 H52 0.9300 . ?
C52 C53 1.430(4) . ?
C54 H54A 0.9700 . ?
C54 H54B 0.9700 . ?
C54 C55 1.494(5) . ?
C55 H55A 0.9600 . ?
C55 H55B 0.9600 . ?
C55 H55C 0.9600 . ?
C56 H56A 0.9700 . ?
C56 H56B 0.9700 . ?
C56 C57 1.494(4) . ?
C57 H57A 0.9600 . ?
C57 H57B 0.9600 . ?
C57 H57C 0.9600 . ?
C37 H37A 0.9700 . ?
C37 H37B 0.9700 . ?
C37 C38 1.46(2) . ?
C38 H38A 0.9600 . ?
C38 H38B 0.9600 . ?
C38 H38C 0.9600 . ?
C37A H37C 0.9700 . ?
C37A H37D 0.9700 . ?
C37A C38A 1.46(4) . ?
C38A H38D 0.9600 . ?
C38A H38E 0.9600 . ?
C38A H38F 0.9600 . ?

loop_
_geom_torsion_atom_site_label_1
_geom_torsion_atom_site_label_2
_geom_torsion_atom_site_label_3
_geom_torsion_atom_site_label_4
_geom_torsion
_geom_torsion_site_symmetry_1
_geom_torsion_site_symmetry_2
_geom_torsion_site_symmetry_3
_geom_torsion_site_symmetry_4
_geom_torsion_publ_flag
P1 O2 C16 C17 107.5(3) . . . . ?
P1 O3 C18 C19 169.0(3) . . . . ?
P1 C1 C2 C3 90.9(3) . . . . ?
P1 C1 C2 C15 -91.8(3) . . . . ?
P2 O5 C35 C36 145.1(4) . . . . ?
P2 O6 C37 C38 -102.2(8) . . . . ?
P2 O6 C37A C38A 88.1(13) . . . . ?
P2 C20 C21 C22 -92.0(4) . . . . ?
P2 C20 C21 C34 93.8(4) . . . . ?
P3 O8 C54 C55 -138.1(3) . . . . ?
P3 O9 C56 C57 166.5(2) . . . . ?
P3 C39 C40 C41 91.2(3) . . . . ?
P3 C39 C40 C53 -91.0(3) . . . . ?
O1 P1 O2 C16 60.6(3) . . . . ?
O1 P1 O3 C18 31.0(3) . . . . ?
O1 P1 C1 C2 -71.4(3) . . . . ?
O2 P1 O1 Dy1 -29.4(5) . . . . ?
O2 P1 O3 C18 156.7(3) . . . . ?
O2 P1 C1 C2 164.4(2) . . . . ?
O3 P1 O1 Dy1 90.1(4) . . . . ?
O3 P1 O2 C16 -63.6(3) . . . . ?
O3 P1 C1 C2 54.8(3) . . . . ?
O4 P2 O5 C35 -40.0(5) . . . . ?
O4 P2 O6 C37 46.2(7) . . . . ?
O4 P2 O6 C37A -1.3(11) . . . . ?
O4 P2 C20 C21 -174.0(3) . . . . ?
O5 P2 O4 Dy1 -113.7(3) . . . . ?
O5 P2 O6 C37 -79.0(7) . . . . ?
O5 P2 O6 C37A -126.6(11) . . . . ?
O5 P2 C20 C21 -49.5(3) . . . . ?
O6 P2 O4 Dy1 125.7(3) . . . . ?
O6 P2 O5 C35 83.0(4) . . . . ?
O6 P2 C20 C21 63.3(3) . . . . ?
O7 P3 O8 C54 20.3(3) . . . . ?
O7 P3 O9 C56 61.9(3) . . . . ?
O7 P3 C39 C40 -164.4(2) . . . . ?
O8 P3 O7 Dy1 -96.0(2) . . . . ?
O8 P3 O9 C56 -60.4(3) . . . . ?
O8 P3 C39 C40 -39.1(3) . . . . ?
O9 P3 O7 Dy1 146.0(2) . . . . ?
O9 P3 O8 C54 144.4(3) . . . . ?
O9 P3 C39 C40 71.2(3) . . . . ?
C1 P1 O1 Dy1 -145.9(4) . . . . ?
C1 P1 O2 C16 -176.8(3) . . . . ?
C1 P1 O3 C18 -95.3(3) . . . . ?
C1 C2 C3 C4 -3.6(5) . . . . ?
C1 C2 C3 C8 173.9(3) . . . . ?
C1 C2 C15 C10 -175.9(3) . . . . ?
C1 C2 C15 C14 2.8(5) . . . . ?
C2 C3 C4 C5 175.5(3) . . . . ?
C2 C3 C8 C7 -175.7(3) . . . . ?
C2 C3 C8 C9 3.1(5) . . . . ?
C3 C2 C15 C10 1.4(5) . . . . ?
C3 C2 C15 C14 -179.9(3) . . . . ?
C3 C4 C5 C6 0.4(6) . . . . ?
C3 C8 C9 C10 -0.8(5) . . . . ?
C4 C3 C8 C7 2.0(4) . . . . ?
C4 C3 C8 C9 -179.2(3) . . . . ?
C4 C5 C6 C7 1.3(6) . . . . ?
C5 C6 C7 C8 -1.3(6) . . . . ?
C6 C7 C8 C3 -0.4(5) . . . . ?
C6 C7 C8 C9 -179.2(3) . . . . ?
C7 C8 C9 C10 178.0(3) . . . . ?
C8 C3 C4 C5 -2.0(5) . . . . ?
C8 C9 C10 C11 179.9(3) . . . . ?
C8 C9 C10 C15 -1.3(5) . . . . ?
C9 C10 C11 C12 177.1(4) . . . . ?
C9 C10 C15 C2 1.0(5) . . . . ?
C9 C10 C15 C14 -177.8(3) . . . . ?
C10 C11 C12 C13 0.8(6) . . . . ?
C11 C10 C15 C2 179.8(3) . . . . ?
C11 C10 C15 C14 1.1(5) . . . . ?
C11 C12 C13 C14 0.7(7) . . . . ?
C12 C13 C14 C15 -1.3(6) . . . . ?
C13 C14 C15 C2 -178.3(4) . . . . ?
C13 C14 C15 C10 0.4(5) . . . . ?
C15 C2 C3 C4 179.1(3) . . . . ?
C15 C2 C3 C8 -3.4(4) . . . . ?
C15 C10 C11 C12 -1.7(6) . . . . ?
C20 P2 O4 Dy1 4.6(3) . . . . ?
C20 P2 O5 C35 -163.2(4) . . . . ?
C20 P2 O6 C37 169.9(6) . . . . ?
C20 P2 O6 C37A 122.4(11) . . . . ?
C20 C21 C22 C23 6.2(5) . . . . ?
C20 C21 C22 C27 -172.7(3) . . . . ?
C20 C21 C34 C29 173.3(3) . . . . ?
C20 C21 C34 C33 -5.0(5) . . . . ?
C21 C22 C23 C24 -178.3(4) . . . . ?
C21 C22 C27 C26 177.7(4) . . . . ?
C21 C22 C27 C28 -1.0(6) . . . . ?
C22 C21 C34 C29 -0.9(5) . . . . ?
C22 C21 C34 C33 -179.1(3) . . . . ?
C22 C23 C24 C25 0.5(6) . . . . ?
C22 C27 C28 C29 0.3(6) . . . . ?
C23 C22 C27 C26 -1.3(5) . . . . ?
C23 C22 C27 C28 180.0(3) . . . . ?
C23 C24 C25 C26 -1.1(7) . . . . ?
C24 C25 C26 C27 0.4(7) . . . . ?
C25 C26 C27 C22 0.8(7) . . . . ?
C25 C26 C27 C28 179.4(4) . . . . ?
C26 C27 C28 C29 -178.3(4) . . . . ?
C27 C22 C23 C24 0.7(5) . . . . ?
C27 C28 C29 C30 177.1(4) . . . . ?
C27 C28 C29 C34 0.1(6) . . . . ?
C28 C29 C30 C31 -178.4(4) . . . . ?
C28 C29 C34 C21 0.2(5) . . . . ?
C28 C29 C34 C33 178.6(3) . . . . ?
C29 C30 C31 C32 0.4(6) . . . . ?
C30 C29 C34 C21 -177.0(3) . . . . ?
C30 C29 C34 C33 1.4(5) . . . . ?
C30 C31 C32 C33 0.3(6) . . . . ?
C31 C32 C33 C34 -0.1(6) . . . . ?
C32 C33 C34 C21 177.5(4) . . . . ?
C32 C33 C34 C29 -0.7(5) . . . . ?
C34 C21 C22 C23 -179.8(3) . . . . ?
C34 C21 C22 C27 1.3(5) . . . . ?
C34 C29 C30 C31 -1.3(6) . . . . ?
C39 P3 O7 Dy1 28.0(3) . . . . ?
C39 P3 O8 C54 -106.0(3) . . . . ?
C39 P3 O9 C56 -174.5(2) . . . . ?
C39 C40 C41 C42 -1.8(5) . . . . ?
C39 C40 C41 C46 177.3(3) . . . . ?
C39 C40 C53 C48 -176.6(3) . . . . ?
C39 C40 C53 C52 2.8(5) . . . . ?
C40 C41 C42 C43 177.8(3) . . . . ?
C40 C41 C46 C45 -178.3(3) . . . . ?
C40 C41 C46 C47 0.1(5) . . . . ?
C41 C40 C53 C48 1.3(5) . . . . ?
C41 C40 C53 C52 -179.4(3) . . . . ?
C41 C42 C43 C44 1.1(6) . . . . ?
C41 C46 C47 C48 -0.4(5) . . . . ?
C42 C41 C46 C45 0.7(5) . . . . ?
C42 C41 C46 C47 179.2(3) . . . . ?
C42 C43 C44 C45 -0.5(6) . . . . ?
C43 C44 C45 C46 0.0(6) . . . . ?
C44 C45 C46 C41 -0.2(5) . . . . ?
C44 C45 C46 C47 -178.7(3) . . . . ?
C45 C46 C47 C48 178.0(3) . . . . ?
C46 C41 C42 C43 -1.2(5) . . . . ?
C46 C47 C48 C49 -178.5(3) . . . . ?
C46 C47 C48 C53 1.1(5) . . . . ?
C47 C48 C49 C50 179.9(4) . . . . ?
C47 C48 C53 C40 -1.5(5) . . . . ?
C47 C48 C53 C52 179.0(3) . . . . ?
C48 C49 C50 C51 1.0(6) . . . . ?
C49 C48 C53 C40 178.1(3) . . . . ?
C49 C48 C53 C52 -1.3(5) . . . . ?
C49 C50 C51 C52 -1.3(6) . . . . ?
C50 C51 C52 C53 0.2(6) . . . . ?
C51 C52 C53 C40 -178.3(3) . . . . ?
C51 C52 C53 C48 1.1(5) . . . . ?
C53 C40 C41 C42 -179.6(3) . . . . ?
C53 C40 C41 C46 -0.6(5) . . . . ?
C53 C48 C49 C50 0.3(5) . . . . ?
